data_7036017
loop_
_publ_author_name
'Wu, Nan'
'Melan, Caroline F. C.'
'Stevenson, Kristina A.'
'Fleischel, Olivier'
'Guo, Huan'
'Habib, Fatemah'
'Holmberg, Rebecca J.'
'Murugesu, Muralee'
'Mosey, Nicholas J.'
'Nierengarten, H\'el\`ene'
'Petitjean, Anne'

_publ_section_title
;
 Systematic study of the synthesis and coordination of
 2-(1,2,3-triazol-4-yl)-pyridine to Fe(ii), Ni(ii) and Zn(ii); ion-induced
 folding into helicates, mesocates and larger architectures, and
 application to magnetism and self-selection.
;
_journal_issue 33
_journal_name_full 'Dalton transactions (Cambridge, England : 2003)'
_journal_page_first 14991
_journal_page_last 15005
_journal_paper_doi 10.1039/c5dt00233h
_journal_volume 44
_journal_year 2015
_chemical_formula_moiety 'C51 H48 Fe2 N24, 4(B F4), 3(C2 H3 N), H2 O'
_chemical_formula_sum 'C57 H59 B4 F16 Fe2 N27 O'
_chemical_formula_weight 1597.25
_chemical_name_systematic
;
 ?
;
_space_group_crystal_system triclinic
_space_group_IT_number 2
_space_group_name_Hall '-P 1'
_space_group_name_H-M_alt 'P -1'
_symmetry_space_group_name_Hall '-P 1'
_symmetry_space_group_name_H-M 'P -1'
_atom_sites_solution_hydrogens mixed
_atom_sites_solution_primary direct
_atom_sites_solution_secondary difmap
_audit_creation_method 'manual editing of SHELXL-2014 template'
_audit_update_record
;
2015-04-03 deposited with the CCDC.
2015-07-17 downloaded from the CCDC.
;
_cell_angle_alpha 109.535(2)
_cell_angle_beta 101.234(3)
_cell_angle_gamma 103.518(2)
_cell_formula_units_Z 2
_cell_length_a 13.8603(5)
_cell_length_b 17.9020(7)
_cell_length_c 17.9413(7)
_cell_measurement_reflns_used 9934
_cell_measurement_temperature 180(2)
_cell_measurement_theta_max 26.59
_cell_measurement_theta_min 2.23
_cell_volume 3894.0(3)
_computing_cell_refinement ' Saint V8.30A and SADABS V2012/1 (Apex2, v2013.10-0; Bruker AXS)'
_computing_data_collection ' APEX2 software package v2013.10-0 (Bruker AXS)'
_computing_data_reduction ' Saint V8.30A and SADABS V2012/1 (Apex2, v2013.10-0; Bruker AXS'
_computing_molecular_graphics ' XP (SHELXTL-NT v6.14, Bruker AXS)'
_computing_structure_refinement 'SHELXL-2014 (Sheldrick, 2014)'
_computing_structure_solution ' 'SHELXT-2014 (Sheldrick, 2014)'
_diffrn_ambient_temperature 180(2)
_diffrn_measured_fraction_theta_full 0.996
_diffrn_measured_fraction_theta_max 0.995
_diffrn_measurement_device_type 'Bruker Smart Apex2 CCD (Bruker AXS)'
_diffrn_measurement_method 'CCD rotation images, \w scans'
_diffrn_radiation_monochromator 'horizontal mounted graphite crystal'
_diffrn_radiation_type MoK\a
_diffrn_radiation_wavelength 0.71073
_diffrn_reflns_av_R_equivalents 0.0355
_diffrn_reflns_av_unetI/netI 0.0365
_diffrn_reflns_laue_measured_fraction_full 0.996
_diffrn_reflns_laue_measured_fraction_max 0.995
_diffrn_reflns_limit_h_max 17
_diffrn_reflns_limit_h_min -17
_diffrn_reflns_limit_k_max 22
_diffrn_reflns_limit_k_min -22
_diffrn_reflns_limit_l_max 22
_diffrn_reflns_limit_l_min -21
_diffrn_reflns_number 55597
_diffrn_reflns_point_group_measured_fraction_full 0.996
_diffrn_reflns_point_group_measured_fraction_max 0.995
_diffrn_reflns_theta_full 25.242
_diffrn_reflns_theta_max 26.371
_diffrn_reflns_theta_min 1.275
_diffrn_source 'Bruker AXS K780, fine-focus sealed tube'
_exptl_absorpt_coefficient_mu 0.467
_exptl_absorpt_correction_type multi-scan
_exptl_absorpt_process_details 'SADABS v2012/1 (Apex2, Bruker AXS)'
_exptl_crystal_colour red
_exptl_crystal_density_diffrn 1.362
_exptl_crystal_density_meas ?
_exptl_crystal_description block
_exptl_crystal_F_000 1628
_exptl_crystal_size_max 0.250
_exptl_crystal_size_mid 0.250
_exptl_crystal_size_min 0.100
_exptl_transmission_factor_max 0.7455
_exptl_transmission_factor_min 0.6855
_platon_squeeze_details
;Approximately 14% of the unit cell (560.2 \%a^3^) comprises a 
 region of disordered solvent molecules and their atoms could not
 be modeled as discrete atomic sites. Attempts to refine the peaks
 of the residual electron density as 0.5 Et2O and two molecules
 of MeCN within the asymmetric unit were unsuccessful. The
 program PLATON/SQUEEZE was used to calculate the contribution
 from the solvent region to the diffraction. The data were 
 corrected for the disordered electron density using the SQUEEZE
 routine as implemented in PLATON leading to set of solvent-free
 diffraction intensities. A total electron count of 127 electrons
 was found in the total solvent accessible void volume within the 
 unit cell.
 Expected molar volume/electron count for Et2O: 104.8 \%a^3^/42 e^-^.
 Expected molar volume/electron count for MeCN: 82 \%a^3^/22 e^-^.
 With this in mind, this accounts for additional four molecules
 of MeCN plus two 0.5(Et2O) within the unit cell and two molecules
 of MeCN plus one 0.5(Et2O) within the asymmetric unit (total
 electron count of 130 electrons within the unit cell). This 
 result is supported by the observations in the electron difference
 map.
 The modified data improved the R-factors (before SQUEEZE: 
 <i>R</i>~1~ = 0.0933, <i>wR</i>~2~ = 0.2561; largest peak and
 hole, 2.248 and -0.832 ^-^/A\%a^3^; after SQUEEZE: 
 <i>R</i>~1~ = 0.0588, <i>wR</i>~2~ = 0.1641; largest peak
 and hole, 1.429 and -0.778 ^-^/A\%a^3^). Derived values (formula
 weight, density, absorption coefficient) do not contain the 
 contribution of the disordered solvent.
;
_refine_diff_density_max 1.429
_refine_diff_density_min -0.778
_refine_diff_density_rms 0.074
_refine_ls_extinction_method none
_refine_ls_goodness_of_fit_ref 1.025
_refine_ls_hydrogen_treatment constr
_refine_ls_matrix_type full
_refine_ls_number_parameters 1024
_refine_ls_number_reflns 15859
_refine_ls_number_restraints 210
_refine_ls_restrained_S_all 1.053
_refine_ls_R_factor_all 0.0717
_refine_ls_R_factor_gt 0.0588
_refine_ls_shift/su_max 0.000
_refine_ls_shift/su_mean 0.000
_refine_ls_structure_factor_coef Fsqd
_refine_ls_weighting_details
;
 w=1/[\s^2^(Fo^2^)+(0.0804P)^2^+5.9446P]
 where P=(Fo^2^+2Fc^2^)/3
;
_refine_ls_weighting_scheme calc
_refine_ls_wR_factor_gt 0.1546
_refine_ls_wR_factor_ref 0.1641
_reflns_Friedel_coverage 0.000
_reflns_number_gt 12812
_reflns_number_total 15859
_reflns_threshold_expression 'I > 2\s(I)'
_cod_data_source_file c5dt00233h2.cif
_cod_data_source_block ap28_sq
_cod_depositor_comments
;
The following automatic conversions were performed:

'_exptl_crystal_density_meas' value 'not measured' was changed to '?'
- the value is perceived as not measured.

Automatic conversion script
Id: cif_fix_values 3271 2015-04-21 07:52:19Z andrius 

 Adding full bibliography for 7036017.cif.
;
_cod_database_code 7036017
_shelx_space_group_comment
;
The symmetry employed for this shelxl refinement is uniquely defined
by the following loop, which should always be used as a source of
symmetry information in preference to the above space-group names.
They are only intended as comments.
;
_shelx_estimated_absorpt_t_min 0.892
_shelx_estimated_absorpt_t_max 0.955
_platon_squeeze_void_probe_radius 1.20
_shelxl_version_number 2012-9

loop_
_space_group_symop_operation_xyz
'x, y, z'
'-x, -y, -z'

loop_
_atom_site_label
_atom_site_type_symbol
_atom_site_fract_x
_atom_site_fract_y
_atom_site_fract_z
_atom_site_U_iso_or_equiv
_atom_site_adp_type
_atom_site_occupancy
_atom_site_site_symmetry_order
_atom_site_calc_flag
_atom_site_refinement_flags_posn
_atom_site_refinement_flags_adp
_atom_site_refinement_flags_occupancy
_atom_site_disorder_assembly
_atom_site_disorder_group
Fe1 Fe 0.26368(3) 0.12454(2) 0.35858(3) 0.02515(11) Uani 1 1 d . . . . .
Fe2 Fe 0.51022(3) 0.65355(2) 0.85642(2) 0.02209(11) Uani 1 1 d . . . . .
N1 N 0.34635(19) 0.09499(15) 0.28017(15) 0.0267(5) Uani 1 1 d . . . . .
N2 N 0.40097(19) 0.16796(14) 0.43738(15) 0.0269(5) Uani 1 1 d . . . . .
N3 N 0.4356(2) 0.20669(16) 0.51844(16) 0.0313(6) Uani 1 1 d . . . . .
N4 N 0.53915(19) 0.22365(15) 0.53751(16) 0.0300(6) Uani 1 1 d . . . . .
N5 N 0.65977(19) 0.48640(15) 0.78409(15) 0.0270(5) Uani 1 1 d . . . . .
N6 N 0.57052(19) 0.49947(14) 0.79324(15) 0.0266(5) Uani 1 1 d . . . . .
N7 N 0.59190(18) 0.58133(14) 0.82510(14) 0.0237(5) Uani 1 1 d . . . . .
N8 N 0.64852(18) 0.74052(14) 0.89054(14) 0.0242(5) Uani 1 1 d . . . . .
N9 N 0.23650(19) 0.01532(15) 0.37259(15) 0.0288(5) Uani 1 1 d . . . . .
N10 N 0.19542(19) 0.14863(15) 0.44359(15) 0.0277(5) Uani 1 1 d . . . . .
N11 N 0.17045(19) 0.21424(16) 0.48262(16) 0.0305(6) Uani 1 1 d . . . . .
N12 N 0.1274(2) 0.19493(16) 0.53718(16) 0.0330(6) Uani 1 1 d . . . . .
N13 N 0.24530(19) 0.46149(15) 0.77755(16) 0.0282(5) Uani 1 1 d . . . . .
N14 N 0.31102(19) 0.51489(15) 0.75877(15) 0.0283(5) Uani 1 1 d . . . . .
N15 N 0.38542(18) 0.56223(14) 0.82835(15) 0.0242(5) Uani 1 1 d . . . . .
N16 N 0.52737(19) 0.64513(14) 0.96656(15) 0.0251(5) Uani 1 1 d . . . . .
N17 N 0.12807(19) 0.08836(15) 0.27213(15) 0.0274(5) Uani 1 1 d . . . . .
N18 N 0.26930(18) 0.23206(14) 0.35284(15) 0.0252(5) Uani 1 1 d . . . . .
N19 N 0.33460(19) 0.30890(15) 0.39359(15) 0.0277(5) Uani 1 1 d . . . . .
N20 N 0.28501(19) 0.35837(14) 0.37203(15) 0.0265(5) Uani 1 1 d . . . . .
N21 N 0.40968(19) 0.62455(14) 0.61881(15) 0.0260(5) Uani 1 1 d . . . . .
N22 N 0.47584(19) 0.61097(15) 0.67491(14) 0.0255(5) Uani 1 1 d . . . . .
N23 N 0.46652(18) 0.65388(14) 0.74693(15) 0.0237(5) Uani 1 1 d . . . . .
N24 N 0.42933(19) 0.73349(15) 0.88031(15) 0.0261(5) Uani 1 1 d . . . . .
C1 C 0.3094(2) 0.05317(18) 0.19695(19) 0.0301(6) Uani 1 1 d . . . . .
H1 H 0.2370 0.0373 0.1710 0.036 Uiso 1 1 calc R U . . .
C2 C 0.3726(3) 0.0326(2) 0.1482(2) 0.0346(7) Uani 1 1 d . . . . .
H2 H 0.3437 0.0025 0.0899 0.042 Uiso 1 1 calc R U . . .
C3 C 0.4782(3) 0.0560(2) 0.1849(2) 0.0384(8) Uani 1 1 d . . . . .
H3 H 0.5230 0.0433 0.1522 0.046 Uiso 1 1 calc R U . . .
C4 C 0.5178(3) 0.0983(2) 0.2700(2) 0.0372(7) Uani 1 1 d . . . . .
H4 H 0.5900 0.1142 0.2967 0.045 Uiso 1 1 calc R U . . .
C5 C 0.4506(2) 0.11679(18) 0.31521(19) 0.0284(6) Uani 1 1 d . . . . .
C6 C 0.4801(2) 0.16010(18) 0.40495(19) 0.0283(6) Uani 1 1 d . . . . .
C7 C 0.5704(2) 0.19624(18) 0.4701(2) 0.0318(7) Uani 1 1 d . . . . .
H7 H 0.6393 0.2007 0.4677 0.038 Uiso 1 1 calc R U . . .
C8 C 0.6017(3) 0.26702(19) 0.62439(19) 0.0337(7) Uani 1 1 d . . . . .
H8A H 0.6755 0.2720 0.6287 0.040 Uiso 1 1 calc R U . . .
H8B H 0.5782 0.2339 0.6558 0.040 Uiso 1 1 calc R U . . .
C9 C 0.5923(3) 0.35390(18) 0.66185(19) 0.0320(7) Uani 1 1 d . . . . .
H9A H 0.6121 0.3859 0.6286 0.038 Uiso 1 1 calc R U . . .
H9B H 0.5193 0.3488 0.6606 0.038 Uiso 1 1 calc R U . . .
C10 C 0.6622(3) 0.40045(18) 0.75059(19) 0.0310(7) Uani 1 1 d . . . . .
H10A H 0.6387 0.3710 0.7850 0.037 Uiso 1 1 calc R U . . .
H10B H 0.7344 0.4014 0.7525 0.037 Uiso 1 1 calc R U . . .
C11 C 0.7379(2) 0.55914(18) 0.80994(19) 0.0303(6) Uani 1 1 d . . . . .
H11 H 0.8079 0.5664 0.8098 0.036 Uiso 1 1 calc R U . . .
C12 C 0.6937(2) 0.61999(18) 0.83642(18) 0.0265(6) Uani 1 1 d . . . . .
C13 C 0.7276(2) 0.71113(18) 0.87496(18) 0.0267(6) Uani 1 1 d . . . . .
C14 C 0.8285(2) 0.7633(2) 0.8961(2) 0.0354(7) Uani 1 1 d . . . . .
H14 H 0.8819 0.7409 0.8837 0.042 Uiso 1 1 calc R U . . .
C15 C 0.8497(3) 0.8489(2) 0.9357(2) 0.0375(7) Uani 1 1 d . . . . .
H15 H 0.9184 0.8861 0.9516 0.045 Uiso 1 1 calc R U . . .
C16 C 0.7704(3) 0.87948(19) 0.9520(2) 0.0340(7) Uani 1 1 d . . . . .
H16 H 0.7836 0.9380 0.9791 0.041 Uiso 1 1 calc R U . . .
C17 C 0.6712(2) 0.82370(18) 0.92819(19) 0.0305(6) Uani 1 1 d . . . . .
H17 H 0.6167 0.8453 0.9390 0.037 Uiso 1 1 calc R U . . .
C18 C 0.2581(2) -0.05301(19) 0.3300(2) 0.0333(7) Uani 1 1 d . . . . .
H18 H 0.2895 -0.0517 0.2877 0.040 Uiso 1 1 calc R U . . .
C19 C 0.2366(3) -0.1252(2) 0.3449(2) 0.0405(8) Uani 1 1 d . . . . .
H19 H 0.2524 -0.1725 0.3130 0.049 Uiso 1 1 calc R U . . .
C20 C 0.1919(3) -0.1277(2) 0.4067(2) 0.0448(9) Uani 1 1 d . . . . .
H20 H 0.1767 -0.1765 0.4182 0.054 Uiso 1 1 calc R U . . .
C21 C 0.1695(3) -0.0581(2) 0.4517(2) 0.0396(8) Uani 1 1 d . . . . .
H21 H 0.1395 -0.0579 0.4950 0.048 Uiso 1 1 calc R U . . .
C22 C 0.1917(2) 0.01163(19) 0.43218(19) 0.0313(7) Uani 1 1 d . . . . .
C23 C 0.1689(2) 0.08812(19) 0.4727(2) 0.0314(7) Uani 1 1 d . . . . .
C24 C 0.1256(3) 0.1179(2) 0.5336(2) 0.0367(7) Uani 1 1 d . . . . .
H24 H 0.0997 0.0906 0.5663 0.044 Uiso 1 1 calc R U . . .
C25 C 0.0941(2) 0.2571(2) 0.5927(2) 0.0362(7) Uani 1 1 d . . . . .
H25A H 0.0513 0.2306 0.6210 0.043 Uiso 1 1 calc R U . . .
H25B H 0.0509 0.2792 0.5604 0.043 Uiso 1 1 calc R U . . .
C26 C 0.1883(2) 0.32866(19) 0.6568(2) 0.0341(7) Uani 1 1 d . . . . .
H26A H 0.2286 0.3072 0.6919 0.041 Uiso 1 1 calc R U . . .
H26B H 0.2338 0.3522 0.6284 0.041 Uiso 1 1 calc R U . . .
C27 C 0.1547(2) 0.39684(19) 0.7108(2) 0.0325(7) Uani 1 1 d . . . . .
H27A H 0.1207 0.4224 0.6767 0.039 Uiso 1 1 calc R U . . .
H27B H 0.1037 0.3723 0.7349 0.039 Uiso 1 1 calc R U . . .
C28 C 0.2768(2) 0.47422(18) 0.8582(2) 0.0300(6) Uani 1 1 d . . . . .
H28 H 0.2433 0.4443 0.8860 0.036 Uiso 1 1 calc R U . . .
C29 C 0.3679(2) 0.53986(18) 0.89112(18) 0.0263(6) Uani 1 1 d . . . . .
C30 C 0.4478(2) 0.58737(17) 0.97073(18) 0.0257(6) Uani 1 1 d . . . . .
C31 C 0.4459(3) 0.5749(2) 1.0423(2) 0.0343(7) Uani 1 1 d . . . . .
H31 H 0.3885 0.5343 1.0432 0.041 Uiso 1 1 calc R U . . .
C32 C 0.5295(3) 0.6229(2) 1.1130(2) 0.0356(7) Uani 1 1 d . . . . .
H32 H 0.5302 0.6158 1.1633 0.043 Uiso 1 1 calc R U . . .
C33 C 0.6112(3) 0.6807(2) 1.1094(2) 0.0335(7) Uani 1 1 d . . . . .
H33 H 0.6691 0.7140 1.1572 0.040 Uiso 1 1 calc R U . . .
C34 C 0.6084(2) 0.68985(19) 1.03572(19) 0.0296(6) Uani 1 1 d . . . . .
H34 H 0.6659 0.7293 1.0337 0.036 Uiso 1 1 calc R U . . .
C35 C 0.0604(2) 0.01029(19) 0.2301(2) 0.0330(7) Uani 1 1 d . . . . .
H35 H 0.0788 -0.0348 0.2385 0.040 Uiso 1 1 calc R U . . .
C36 C -0.0345(3) -0.0069(2) 0.1754(2) 0.0394(8) Uani 1 1 d . . . . .
H36 H -0.0797 -0.0630 0.1462 0.047 Uiso 1 1 calc R U . . .
C37 C -0.0635(3) 0.0575(2) 0.1631(2) 0.0405(8) Uani 1 1 d . . . . .
H37 H -0.1292 0.0465 0.1260 0.049 Uiso 1 1 calc R U . . .
C38 C 0.0043(2) 0.1385(2) 0.2055(2) 0.0357(7) Uani 1 1 d . . . . .
H38 H -0.0138 0.1842 0.1985 0.043 Uiso 1 1 calc R U . . .
C39 C 0.0994(2) 0.15135(18) 0.25858(18) 0.0277(6) Uani 1 1 d . . . . .
C40 C 0.1797(2) 0.23244(18) 0.30600(18) 0.0269(6) Uani 1 1 d . . . . .
C41 C 0.1890(2) 0.31411(18) 0.31819(18) 0.0296(6) Uani 1 1 d . . . . .
H41 H 0.1394 0.3347 0.2943 0.035 Uiso 1 1 calc R U . . .
C42 C 0.3358(2) 0.44930(17) 0.40689(18) 0.0287(6) Uani 1 1 d . . . . .
H42A H 0.2925 0.4747 0.3789 0.034 Uiso 1 1 calc R U . . .
H42B H 0.4039 0.4616 0.3961 0.034 Uiso 1 1 calc R U . . .
C43 C 0.3522(3) 0.48867(18) 0.49942(18) 0.0321(7) Uani 1 1 d . . . . .
H43A H 0.3998 0.4670 0.5284 0.039 Uiso 1 1 calc R U . . .
H43B H 0.2849 0.4739 0.5111 0.039 Uiso 1 1 calc R U . . .
C44 C 0.3981(2) 0.58326(18) 0.53055(17) 0.0284(6) Uani 1 1 d . . . . .
H44A H 0.4669 0.5976 0.5212 0.034 Uiso 1 1 calc R U . . .
H44B H 0.3523 0.6041 0.4987 0.034 Uiso 1 1 calc R U . . .
C45 C 0.3598(2) 0.67573(18) 0.65438(18) 0.0284(6) Uani 1 1 d . . . . .
H45 H 0.3101 0.6947 0.6279 0.034 Uiso 1 1 calc R U . . .
C46 C 0.3964(2) 0.69458(17) 0.73745(18) 0.0261(6) Uani 1 1 d . . . . .
C47 C 0.3759(2) 0.74115(18) 0.81248(19) 0.0276(6) Uani 1 1 d . . . . .
C48 C 0.3087(3) 0.7879(2) 0.8166(2) 0.0373(7) Uani 1 1 d . . . . .
H48 H 0.2722 0.7919 0.7682 0.045 Uiso 1 1 calc R U . . .
C49 C 0.2961(3) 0.8283(2) 0.8923(2) 0.0419(8) Uani 1 1 d . . . . .
H49 H 0.2506 0.8608 0.8967 0.050 Uiso 1 1 calc R U . . .
C50 C 0.3500(3) 0.8214(2) 0.9616(2) 0.0386(8) Uani 1 1 d . . . . .
H50 H 0.3422 0.8491 1.0143 0.046 Uiso 1 1 calc R U . . .
C51 C 0.4155(2) 0.77367(19) 0.9533(2) 0.0322(7) Uani 1 1 d . . . . .
H51 H 0.4523 0.7691 1.0012 0.039 Uiso 1 1 calc R U . . .
F1 F -0.0041(2) 0.17798(19) 0.7842(2) 0.0916(10) Uani 1 1 d . . . . .
F2 F 0.1214(3) 0.29872(17) 0.8221(2) 0.0998(11) Uani 1 1 d . . . . .
F3 F 0.1445(4) 0.1829(3) 0.7484(3) 0.1331(15) Uani 1 1 d . . . . .
F4 F 0.1463(2) 0.20908(19) 0.8788(2) 0.0882(10) Uani 1 1 d . . . . .
B1 B 0.0996(4) 0.2167(3) 0.8079(4) 0.0590(13) Uani 1 1 d . . . . .
F5 F 0.7407(3) 0.0937(3) 0.3840(4) 0.167(2) Uani 1 1 d . . . . .
F6 F 0.7775(3) 0.2180(3) 0.3945(3) 0.1453(19) Uani 1 1 d . . . . .
F7 F 0.8119(5) 0.1292(4) 0.3007(3) 0.174(2) Uani 1 1 d . . . . .
F8 F 0.9059(2) 0.1710(2) 0.4330(3) 0.1173(14) Uani 1 1 d . . . . .
B2 B 0.8170(4) 0.1559(3) 0.3791(3) 0.0542(11) Uani 1 1 d . . . . .
F9 F 0.1291(4) 0.6382(5) 0.3275(4) 0.178(2) Uani 1 1 d . . . . .
F10 F 0.1555(4) 0.5206(3) 0.3235(4) 0.157(2) Uani 1 1 d . . . . .
F11 F 0.2189(3) 0.6326(3) 0.4328(3) 0.1510(19) Uani 1 1 d . . . . .
F12 F 0.0462(3) 0.5725(3) 0.3851(3) 0.1322(16) Uani 1 1 d . . . . .
B3 B 0.1344(4) 0.5865(4) 0.3691(4) 0.0652(14) Uani 1 1 d . . . . .
F13A F 0.2824(5) 0.7139(4) 0.0742(3) 0.0845(18) Uani 0.696(7) 1 d D U P A 1
F14A F 0.3354(6) 0.7560(4) 0.2117(3) 0.087(2) Uani 0.696(7) 1 d D U P A 1
F15A F 0.4440(3) 0.7991(4) 0.1408(3) 0.0982(19) Uani 0.696(7) 1 d D U P A 1
F16A F 0.3117(4) 0.8468(3) 0.1563(3) 0.0750(14) Uani 0.696(7) 1 d D U P A 1
F13B F 0.3352(12) 0.7226(9) 0.0796(8) 0.099(4) Uani 0.304(7) 1 d D U P A 2
F14B F 0.2858(9) 0.7472(10) 0.1946(9) 0.083(4) Uani 0.304(7) 1 d D U P A 2
F15B F 0.4491(7) 0.7706(7) 0.2027(7) 0.089(4) Uani 0.304(7) 1 d D U P A 2
F16B F 0.3733(13) 0.8580(7) 0.1752(10) 0.117(5) Uani 0.304(7) 1 d D U P A 2
B4 B 0.3511(4) 0.7783(3) 0.1519(3) 0.0665(15) Uani 1 1 d D . . . .
N51 N 0.1303(3) 0.9067(2) 0.0111(2) 0.0625(10) Uani 1 1 d . . . . .
C52 C 0.1091(3) 0.8519(3) 0.0285(3) 0.0541(10) Uani 1 1 d . . . . .
C53 C 0.0800(5) 0.7811(4) 0.0508(4) 0.101(2) Uani 1 1 d . . . . .
H53A H 0.0103 0.7438 0.0152 0.152 Uiso 1 1 calc R U . . .
H53B H 0.0801 0.8010 0.1088 0.152 Uiso 1 1 calc R U . . .
H53C H 0.1299 0.7505 0.0437 0.152 Uiso 1 1 calc R U . . .
N61 N 0.9954(3) 0.3214(3) 0.1761(3) 0.0709(11) Uani 1 1 d . . . . .
C62 C 0.9409(4) 0.3553(3) 0.1684(4) 0.0711(14) Uani 1 1 d . . . . .
C63A C 0.8621(11) 0.3938(9) 0.1427(15) 0.089(4) Uani 0.65(3) 1 d . . P B 1
H63A H 0.8978 0.4499 0.1470 0.107 Uiso 0.65(3) 1 calc R U P B 1
H63B H 0.8174 0.3979 0.1790 0.107 Uiso 0.65(3) 1 calc R U P B 1
H63C H 0.8195 0.3587 0.0853 0.107 Uiso 0.65(3) 1 calc R U P B 1
C63B C 0.882(2) 0.4117(19) 0.192(2) 0.089(4) Uani 0.35(3) 1 d . . P B 2
H63D H 0.8763 0.4192 0.2471 0.107 Uiso 0.35(3) 1 calc R U P B 2
H63E H 0.8127 0.3882 0.1518 0.107 Uiso 0.35(3) 1 calc R U P B 2
H63F H 0.9180 0.4660 0.1921 0.107 Uiso 0.35(3) 1 calc R U P B 2
N71 N 0.3547(4) 0.0298(3) 0.9247(4) 0.0914(16) Uani 1 1 d . . . . .
C72 C 0.3396(4) 0.0536(3) 0.8749(4) 0.0660(14) Uani 1 1 d . . . . .
C73 C 0.3202(5) 0.0824(4) 0.8113(5) 0.108(2) Uani 1 1 d . . . . .
H73A H 0.2676 0.1104 0.8177 0.162 Uiso 1 1 calc R U . . .
H73B H 0.2948 0.0348 0.7575 0.162 Uiso 1 1 calc R U . . .
H73C H 0.3846 0.1220 0.8145 0.162 Uiso 1 1 calc R U . . .
O1W O 0.0723(8) 0.0093(6) 0.6332(6) 0.093(2) Uani 0.5 1 d G . P . .
H1WA H 0.0933 -0.0291 0.6440 0.111 Uiso 0.5 1 d G U P . .
H1WB H 0.0251 0.0189 0.6572 0.111 Uiso 0.5 1 d G U P . .
O2W O 0.7789(7) 0.5916(5) 0.0030(5) 0.088(2) Uani 0.5 1 d G . P . .
H2WA H 0.8093 0.5536 -0.0082 0.105 Uiso 0.5 1 d G U P . .
H2WB H 0.8149 0.6320 0.0507 0.105 Uiso 0.5 1 d G U P . .

loop_
_atom_site_aniso_label
_atom_site_aniso_U_11
_atom_site_aniso_U_22
_atom_site_aniso_U_33
_atom_site_aniso_U_23
_atom_site_aniso_U_13
_atom_site_aniso_U_12
Fe1 0.0238(2) 0.0210(2) 0.0240(2) 0.00663(16) 0.00177(16) 0.00344(16)
Fe2 0.0237(2) 0.01889(19) 0.0226(2) 0.00879(16) 0.00435(16) 0.00625(15)
N1 0.0266(12) 0.0225(12) 0.0277(13) 0.0087(10) 0.0045(10) 0.0068(10)
N2 0.0303(13) 0.0206(11) 0.0250(13) 0.0084(10) 0.0016(10) 0.0060(10)
N3 0.0309(13) 0.0278(13) 0.0274(13) 0.0073(11) -0.0007(11) 0.0088(11)
N4 0.0287(13) 0.0254(12) 0.0295(14) 0.0091(10) -0.0018(11) 0.0089(10)
N5 0.0286(13) 0.0250(12) 0.0244(12) 0.0081(10) 0.0021(10) 0.0107(10)
N6 0.0315(13) 0.0205(11) 0.0270(13) 0.0096(10) 0.0056(10) 0.0092(10)
N7 0.0267(12) 0.0196(11) 0.0223(12) 0.0086(9) 0.0032(9) 0.0062(9)
N8 0.0275(12) 0.0228(12) 0.0227(12) 0.0112(10) 0.0052(10) 0.0074(10)
N9 0.0269(13) 0.0240(12) 0.0286(13) 0.0088(10) 0.0009(10) 0.0048(10)
N10 0.0265(12) 0.0227(12) 0.0262(13) 0.0055(10) 0.0030(10) 0.0042(10)
N11 0.0276(13) 0.0287(13) 0.0279(13) 0.0072(11) 0.0057(10) 0.0041(10)
N12 0.0274(13) 0.0294(13) 0.0315(14) 0.0056(11) 0.0065(11) 0.0015(10)
N13 0.0254(12) 0.0249(12) 0.0306(14) 0.0095(10) 0.0063(10) 0.0056(10)
N14 0.0279(13) 0.0244(12) 0.0278(13) 0.0091(10) 0.0043(10) 0.0051(10)
N15 0.0245(12) 0.0202(11) 0.0260(12) 0.0084(10) 0.0041(10) 0.0079(9)
N16 0.0279(12) 0.0221(11) 0.0251(12) 0.0094(10) 0.0057(10) 0.0096(10)
N17 0.0256(12) 0.0255(12) 0.0246(12) 0.0076(10) 0.0034(10) 0.0040(10)
N18 0.0212(11) 0.0224(11) 0.0250(12) 0.0072(10) 0.0023(9) 0.0018(9)
N19 0.0262(12) 0.0218(12) 0.0276(13) 0.0080(10) 0.0014(10) 0.0031(10)
N20 0.0273(12) 0.0208(11) 0.0239(12) 0.0071(10) 0.0005(10) 0.0032(10)
N21 0.0305(13) 0.0216(11) 0.0249(12) 0.0112(10) 0.0041(10) 0.0072(10)
N22 0.0294(12) 0.0245(12) 0.0210(12) 0.0096(10) 0.0050(10) 0.0074(10)
N23 0.0258(12) 0.0189(11) 0.0255(12) 0.0092(9) 0.0071(10) 0.0057(9)
N24 0.0272(12) 0.0233(12) 0.0268(13) 0.0099(10) 0.0075(10) 0.0069(10)
C1 0.0313(16) 0.0244(14) 0.0275(15) 0.0079(12) 0.0023(12) 0.0056(12)
C2 0.0421(18) 0.0293(16) 0.0296(16) 0.0090(13) 0.0077(14) 0.0130(14)
C3 0.0423(19) 0.0382(18) 0.0383(19) 0.0120(15) 0.0185(15) 0.0189(15)
C4 0.0306(16) 0.0384(18) 0.0388(18) 0.0122(15) 0.0072(14) 0.0118(14)
C5 0.0266(14) 0.0234(14) 0.0296(16) 0.0092(12) 0.0034(12) 0.0042(11)
C6 0.0267(15) 0.0234(14) 0.0313(16) 0.0106(12) 0.0033(12) 0.0067(11)
C7 0.0274(15) 0.0260(15) 0.0355(17) 0.0090(13) 0.0022(13) 0.0079(12)
C8 0.0355(17) 0.0265(15) 0.0278(16) 0.0051(12) -0.0052(13) 0.0108(13)
C9 0.0363(17) 0.0257(15) 0.0286(16) 0.0081(12) -0.0011(13) 0.0131(13)
C10 0.0370(17) 0.0227(14) 0.0295(16) 0.0071(12) 0.0019(13) 0.0141(12)
C11 0.0272(15) 0.0272(15) 0.0302(16) 0.0071(12) 0.0034(12) 0.0086(12)
C12 0.0249(14) 0.0271(14) 0.0238(14) 0.0090(12) 0.0035(11) 0.0066(11)
C13 0.0299(15) 0.0254(14) 0.0227(14) 0.0089(12) 0.0064(12) 0.0074(12)
C14 0.0291(16) 0.0330(16) 0.0380(18) 0.0094(14) 0.0089(14) 0.0071(13)
C15 0.0295(16) 0.0287(16) 0.0401(19) 0.0078(14) 0.0055(14) -0.0028(13)
C16 0.0367(17) 0.0229(14) 0.0330(17) 0.0084(13) 0.0033(13) 0.0030(13)
C17 0.0329(16) 0.0235(14) 0.0319(16) 0.0105(12) 0.0076(13) 0.0064(12)
C18 0.0326(16) 0.0273(15) 0.0362(17) 0.0108(13) 0.0047(13) 0.0102(13)
C19 0.0416(19) 0.0295(16) 0.046(2) 0.0140(15) 0.0043(16) 0.0130(14)
C20 0.046(2) 0.0327(18) 0.055(2) 0.0231(16) 0.0065(17) 0.0111(15)
C21 0.0389(18) 0.0360(17) 0.046(2) 0.0211(15) 0.0116(15) 0.0095(14)
C22 0.0293(15) 0.0264(15) 0.0314(16) 0.0092(13) 0.0029(13) 0.0052(12)
C23 0.0289(15) 0.0277(15) 0.0323(16) 0.0112(13) 0.0052(13) 0.0044(12)
C24 0.0334(17) 0.0312(16) 0.0387(18) 0.0128(14) 0.0084(14) 0.0020(13)
C25 0.0281(16) 0.0344(17) 0.0360(18) 0.0061(14) 0.0090(13) 0.0043(13)
C26 0.0255(15) 0.0309(16) 0.0343(17) 0.0046(13) 0.0059(13) 0.0034(12)
C27 0.0219(14) 0.0307(16) 0.0342(17) 0.0073(13) 0.0017(12) 0.0033(12)
C28 0.0293(15) 0.0263(15) 0.0356(17) 0.0139(13) 0.0105(13) 0.0082(12)
C29 0.0298(15) 0.0244(14) 0.0275(15) 0.0126(12) 0.0081(12) 0.0108(12)
C30 0.0266(14) 0.0230(13) 0.0270(15) 0.0101(12) 0.0061(12) 0.0083(11)
C31 0.0390(17) 0.0308(16) 0.0334(17) 0.0155(14) 0.0114(14) 0.0074(13)
C32 0.0431(18) 0.0380(17) 0.0280(16) 0.0182(14) 0.0076(14) 0.0123(14)
C33 0.0366(17) 0.0318(16) 0.0278(16) 0.0111(13) 0.0039(13) 0.0094(13)
C34 0.0289(15) 0.0278(15) 0.0280(15) 0.0111(12) 0.0032(12) 0.0061(12)
C35 0.0327(16) 0.0234(14) 0.0334(17) 0.0098(13) 0.0004(13) 0.0021(12)
C36 0.0327(17) 0.0306(16) 0.0362(18) 0.0095(14) -0.0041(14) -0.0054(13)
C37 0.0271(16) 0.0367(18) 0.0408(19) 0.0127(15) -0.0075(14) -0.0010(13)
C38 0.0305(16) 0.0302(16) 0.0372(18) 0.0117(14) -0.0025(13) 0.0061(13)
C39 0.0261(14) 0.0231(14) 0.0248(15) 0.0054(12) 0.0015(12) 0.0032(11)
C40 0.0231(14) 0.0274(14) 0.0251(15) 0.0090(12) 0.0037(11) 0.0041(11)
C41 0.0276(15) 0.0259(14) 0.0268(15) 0.0076(12) -0.0012(12) 0.0056(12)
C42 0.0338(16) 0.0204(13) 0.0259(15) 0.0093(12) 0.0028(12) 0.0032(12)
C43 0.0376(17) 0.0253(15) 0.0254(15) 0.0092(12) 0.0034(13) 0.0023(13)
C44 0.0357(16) 0.0246(14) 0.0211(14) 0.0096(12) 0.0036(12) 0.0065(12)
C45 0.0288(15) 0.0277(14) 0.0286(15) 0.0137(12) 0.0036(12) 0.0097(12)
C46 0.0272(14) 0.0244(14) 0.0286(15) 0.0138(12) 0.0074(12) 0.0079(11)
C47 0.0303(15) 0.0241(14) 0.0307(16) 0.0136(12) 0.0087(12) 0.0091(12)
C48 0.0413(18) 0.0405(18) 0.0415(19) 0.0227(15) 0.0151(15) 0.0217(15)
C49 0.050(2) 0.0394(18) 0.052(2) 0.0224(17) 0.0237(17) 0.0290(16)
C50 0.049(2) 0.0367(18) 0.0388(19) 0.0154(15) 0.0207(16) 0.0219(15)
C51 0.0355(17) 0.0302(15) 0.0322(16) 0.0124(13) 0.0109(13) 0.0123(13)
F1 0.0517(15) 0.0726(19) 0.125(3) 0.0498(19) -0.0131(16) -0.0085(13)
F2 0.096(2) 0.0478(15) 0.145(3) 0.0536(18) 0.009(2) 0.0038(15)
F3 0.134(4) 0.153(4) 0.107(3) 0.033(3) 0.035(3) 0.065(3)
F4 0.0670(17) 0.081(2) 0.099(2) 0.0577(18) -0.0141(16) -0.0089(15)
B1 0.048(3) 0.036(2) 0.082(4) 0.028(2) 0.001(3) 0.0024(19)
F5 0.102(3) 0.178(5) 0.205(5) 0.137(4) -0.019(3) -0.017(3)
F6 0.106(3) 0.103(3) 0.200(5) 0.029(3) 0.007(3) 0.063(3)
F7 0.223(6) 0.264(7) 0.085(3) 0.067(4) 0.068(3) 0.155(5)
F8 0.0576(18) 0.121(3) 0.144(3) 0.065(3) -0.035(2) 0.0115(18)
B2 0.051(3) 0.054(3) 0.049(3) 0.021(2) 0.000(2) 0.013(2)
F9 0.141(4) 0.273(7) 0.218(6) 0.186(6) 0.067(4) 0.098(5)
F10 0.145(4) 0.122(4) 0.191(5) 0.017(3) 0.081(4) 0.059(3)
F11 0.073(2) 0.181(5) 0.175(5) 0.067(4) -0.006(3) 0.041(3)
F12 0.057(2) 0.215(5) 0.148(4) 0.082(3) 0.043(2) 0.061(3)
B3 0.043(3) 0.086(4) 0.080(4) 0.042(3) 0.028(3) 0.026(3)
F13A 0.102(4) 0.069(3) 0.066(3) 0.014(2) 0.030(3) 0.012(3)
F14A 0.160(6) 0.088(3) 0.055(3) 0.051(3) 0.046(4) 0.069(4)
F15A 0.066(3) 0.155(5) 0.066(3) 0.030(3) 0.027(2) 0.036(3)
F16A 0.102(4) 0.061(3) 0.074(3) 0.031(2) 0.025(3) 0.042(3)
F13B 0.141(9) 0.093(7) 0.082(7) 0.037(5) 0.061(7) 0.049(8)
F14B 0.091(7) 0.096(7) 0.073(7) 0.042(5) 0.015(6) 0.044(6)
F15B 0.071(6) 0.100(6) 0.110(7) 0.047(5) 0.025(5) 0.045(5)
F16B 0.144(10) 0.067(6) 0.134(8) 0.056(6) 0.015(8) 0.023(7)
B4 0.091(4) 0.051(3) 0.067(4) 0.022(3) 0.043(3) 0.027(3)
N51 0.055(2) 0.057(2) 0.062(2) 0.0221(19) 0.0034(18) 0.0077(18)
C52 0.046(2) 0.057(3) 0.048(2) 0.017(2) 0.0053(18) 0.0095(19)
C53 0.108(5) 0.089(4) 0.095(5) 0.050(4) 0.011(4) 0.005(4)
N61 0.056(2) 0.067(2) 0.090(3) 0.025(2) 0.013(2) 0.035(2)
C62 0.048(2) 0.048(2) 0.114(4) 0.025(3) 0.023(3) 0.022(2)
C63A 0.067(6) 0.085(7) 0.135(13) 0.053(9) 0.025(9) 0.050(6)
C63B 0.067(6) 0.085(7) 0.135(13) 0.053(9) 0.025(9) 0.050(6)
N71 0.090(4) 0.060(3) 0.103(4) 0.000(3) 0.046(3) 0.020(3)
C72 0.055(3) 0.040(2) 0.086(4) 0.004(2) 0.029(3) 0.010(2)
C73 0.099(5) 0.065(4) 0.129(6) 0.016(4) 0.032(4) 0.006(3)
O1W 0.110(7) 0.102(6) 0.087(6) 0.058(5) 0.035(5) 0.036(5)
O2W 0.096(6) 0.086(6) 0.073(5) 0.031(4) 0.022(4) 0.020(5)

loop_
_atom_type_symbol
_atom_type_description
_atom_type_scat_dispersion_real
_atom_type_scat_dispersion_imag
_atom_type_scat_source
C C 0.0033 0.0016 'International Tables Vol C Tables 4.2.6.8 and 6.1.1.4'
H H 0.0000 0.0000 'International Tables Vol C Tables 4.2.6.8 and 6.1.1.4'
B B 0.0013 0.0007 'International Tables Vol C Tables 4.2.6.8 and 6.1.1.4'
F F 0.0171 0.0103 'International Tables Vol C Tables 4.2.6.8 and 6.1.1.4'
Fe Fe 0.3463 0.8444 'International Tables Vol C Tables 4.2.6.8 and 6.1.1.4'
N N 0.0061 0.0033 'International Tables Vol C Tables 4.2.6.8 and 6.1.1.4'
O O 0.0106 0.0060 'International Tables Vol C Tables 4.2.6.8 and 6.1.1.4'

loop_
_geom_angle_atom_site_label_1
_geom_angle_atom_site_label_2
_geom_angle_atom_site_label_3
_geom_angle
N10 Fe1 N2 93.59(11)
N10 Fe1 N18 89.87(10)
N2 Fe1 N18 93.62(10)
N10 Fe1 N17 89.91(10)
N2 Fe1 N17 173.85(10)
N18 Fe1 N17 81.32(10)
N10 Fe1 N1 172.46(10)
N2 Fe1 N1 80.63(10)
N18 Fe1 N1 95.29(10)
N17 Fe1 N1 96.28(10)
N10 Fe1 N9 80.79(10)
N2 Fe1 N9 91.08(10)
N18 Fe1 N9 169.80(10)
N17 Fe1 N9 94.47(10)
N1 Fe1 N9 94.40(10)
N15 Fe2 N7 93.94(10)
N15 Fe2 N23 89.94(10)
N7 Fe2 N23 93.92(10)
N15 Fe2 N8 173.31(10)
N7 Fe2 N8 80.84(10)
N23 Fe2 N8 94.58(10)
N15 Fe2 N24 89.34(10)
N7 Fe2 N24 173.93(10)
N23 Fe2 N24 80.97(10)
N8 Fe2 N24 96.23(10)
N15 Fe2 N16 80.84(10)
N7 Fe2 N16 91.76(10)
N23 Fe2 N16 169.49(10)
N8 Fe2 N16 95.06(10)
N24 Fe2 N16 93.80(10)
C1 N1 C5 117.0(3)
C1 N1 Fe1 127.0(2)
C5 N1 Fe1 115.9(2)
N3 N2 C6 110.9(2)
N3 N2 Fe1 133.0(2)
C6 N2 Fe1 116.1(2)
N2 N3 N4 105.3(2)
C7 N4 N3 112.2(2)
C7 N4 C8 128.8(3)
N3 N4 C8 119.0(3)
N6 N5 C11 111.8(2)
N6 N5 C10 119.3(2)
C11 N5 C10 128.9(3)
N7 N6 N5 105.8(2)
N6 N7 C12 110.2(2)
N6 N7 Fe2 133.60(19)
C12 N7 Fe2 116.24(19)
C17 N8 C13 117.4(3)
C17 N8 Fe2 126.9(2)
C13 N8 Fe2 115.64(19)
C18 N9 C22 117.2(3)
C18 N9 Fe1 127.6(2)
C22 N9 Fe1 115.2(2)
N11 N10 C23 110.7(3)
N11 N10 Fe1 133.0(2)
C23 N10 Fe1 116.2(2)
N10 N11 N12 105.4(2)
N11 N12 C24 111.9(3)
N11 N12 C25 118.8(3)
C24 N12 C25 129.3(3)
N14 N13 C28 112.3(2)
N14 N13 C27 118.5(2)
C28 N13 C27 129.2(3)
N15 N14 N13 105.2(2)
N14 N15 C29 111.1(2)
N14 N15 Fe2 132.7(2)
C29 N15 Fe2 116.22(19)
C34 N16 C30 117.2(2)
C34 N16 Fe2 127.3(2)
C30 N16 Fe2 115.43(19)
C35 N17 C39 117.2(3)
C35 N17 Fe1 127.5(2)
C39 N17 Fe1 115.17(19)
N19 N18 C40 110.3(2)
N19 N18 Fe1 134.46(19)
C40 N18 Fe1 114.33(18)
N18 N19 N20 105.5(2)
N19 N20 C41 112.2(2)
N19 N20 C42 120.2(2)
C41 N20 C42 127.6(3)
C45 N21 N22 112.2(2)
C45 N21 C44 128.1(2)
N22 N21 C44 119.7(2)
N23 N22 N21 105.2(2)
N22 N23 C46 110.7(2)
N22 N23 Fe2 133.07(19)
C46 N23 Fe2 115.03(19)
C51 N24 C47 117.5(3)
C51 N24 Fe2 127.3(2)
C47 N24 Fe2 114.86(19)
N1 C1 C2 122.7(3)
N1 C1 H1 118.6
C2 C1 H1 118.6
C1 C2 C3 119.3(3)
C1 C2 H2 120.4
C3 C2 H2 120.4
C2 C3 C4 119.1(3)
C2 C3 H3 120.4
C4 C3 H3 120.4
C5 C4 C3 118.8(3)
C5 C4 H4 120.6
C3 C4 H4 120.6
N1 C5 C4 123.1(3)
N1 C5 C6 111.6(3)
C4 C5 C6 125.3(3)
N2 C6 C7 107.2(3)
N2 C6 C5 115.7(3)
C7 C6 C5 137.1(3)
N4 C7 C6 104.4(3)
N4 C7 H7 127.8
C6 C7 H7 127.8
N4 C8 C9 110.8(2)
N4 C8 H8A 109.5
C9 C8 H8A 109.5
N4 C8 H8B 109.5
C9 C8 H8B 109.5
H8A C8 H8B 108.1
C10 C9 C8 110.6(2)
C10 C9 H9A 109.5
C8 C9 H9A 109.5
C10 C9 H9B 109.5
C8 C9 H9B 109.5
H9A C9 H9B 108.1
N5 C10 C9 110.4(2)
N5 C10 H10A 109.6
C9 C10 H10A 109.6
N5 C10 H10B 109.6
C9 C10 H10B 109.6
H10A C10 H10B 108.1
N5 C11 C12 104.6(3)
N5 C11 H11 127.7
C12 C11 H11 127.7
N7 C12 C11 107.7(3)
N7 C12 C13 115.1(3)
C11 C12 C13 137.2(3)
N8 C13 C14 122.7(3)
N8 C13 C12 112.1(3)
C14 C13 C12 125.1(3)
C15 C14 C13 118.5(3)
C15 C14 H14 120.8
C13 C14 H14 120.8
C16 C15 C14 119.4(3)
C16 C15 H15 120.3
C14 C15 H15 120.3
C15 C16 C17 119.0(3)
C15 C16 H16 120.5
C17 C16 H16 120.5
N8 C17 C16 123.0(3)
N8 C17 H17 118.5
C16 C17 H17 118.5
N9 C18 C19 123.0(3)
N9 C18 H18 118.5
C19 C18 H18 118.5
C20 C19 C18 119.1(3)
C20 C19 H19 120.5
C18 C19 H19 120.5
C19 C20 C21 119.0(3)
C19 C20 H20 120.5
C21 C20 H20 120.5
C20 C21 C22 118.6(3)
C20 C21 H21 120.7
C22 C21 H21 120.7
N9 C22 C21 123.0(3)
N9 C22 C23 112.6(3)
C21 C22 C23 124.3(3)
N10 C23 C24 107.2(3)
N10 C23 C22 115.1(3)
C24 C23 C22 137.7(3)
N12 C24 C23 104.7(3)
N12 C24 H24 127.6
C23 C24 H24 127.6
N12 C25 C26 110.1(3)
N12 C25 H25A 109.6
C26 C25 H25A 109.6
N12 C25 H25B 109.6
C26 C25 H25B 109.6
H25A C25 H25B 108.1
C27 C26 C25 110.6(3)
C27 C26 H26A 109.5
C25 C26 H26A 109.5
C27 C26 H26B 109.5
C25 C26 H26B 109.5
H26A C26 H26B 108.1
N13 C27 C26 110.1(2)
N13 C27 H27A 109.6
C26 C27 H27A 109.6
N13 C27 H27B 109.6
C26 C27 H27B 109.6
H27A C27 H27B 108.2
N13 C28 C29 104.6(3)
N13 C28 H28 127.7
C29 C28 H28 127.7
N15 C29 C28 106.9(3)
N15 C29 C30 115.3(3)
C28 C29 C30 137.8(3)
N16 C30 C31 122.9(3)
N16 C30 C29 112.1(2)
C31 C30 C29 124.9(3)
C30 C31 C32 118.6(3)
C30 C31 H31 120.7
C32 C31 H31 120.7
C33 C32 C31 119.1(3)
C33 C32 H32 120.4
C31 C32 H32 120.4
C32 C33 C34 119.4(3)
C32 C33 H33 120.3
C34 C33 H33 120.3
N16 C34 C33 122.7(3)
N16 C34 H34 118.7
C33 C34 H34 118.7
N17 C35 C36 122.6(3)
N17 C35 H35 118.7
C36 C35 H35 118.7
C37 C36 C35 119.7(3)
C37 C36 H36 120.1
C35 C36 H36 120.1
C36 C37 C38 119.0(3)
C36 C37 H37 120.5
C38 C37 H37 120.5
C37 C38 C39 118.4(3)
C37 C38 H38 120.8
C39 C38 H38 120.8
N17 C39 C38 123.1(3)
N17 C39 C40 112.1(2)
C38 C39 C40 124.8(3)
N18 C40 C41 107.9(2)
N18 C40 C39 116.2(3)
C41 C40 C39 135.9(3)
N20 C41 C40 104.1(3)
N20 C41 H41 128.0
C40 C41 H41 128.0
N20 C42 C43 112.1(2)
N20 C42 H42A 109.2
C43 C42 H42A 109.2
N20 C42 H42B 109.2
C43 C42 H42B 109.2
H42A C42 H42B 107.9
C42 C43 C44 109.5(2)
C42 C43 H43A 109.8
C44 C43 H43A 109.8
C42 C43 H43B 109.8
C44 C43 H43B 109.8
H43A C43 H43B 108.2
N21 C44 C43 111.5(2)
N21 C44 H44A 109.3
C43 C44 H44A 109.3
N21 C44 H44B 109.3
C43 C44 H44B 109.3
H44A C44 H44B 108.0
N21 C45 C46 104.6(3)
N21 C45 H45 127.7
C46 C45 H45 127.7
N23 C46 C45 107.3(3)
N23 C46 C47 115.8(3)
C45 C46 C47 136.8(3)
N24 C47 C48 122.5(3)
N24 C47 C46 112.5(2)
C48 C47 C46 125.0(3)
C49 C48 C47 118.6(3)
C49 C48 H48 120.7
C47 C48 H48 120.7
C48 C49 C50 119.5(3)
C48 C49 H49 120.2
C50 C49 H49 120.2
C51 C50 C49 119.0(3)
C51 C50 H50 120.5
C49 C50 H50 120.5
N24 C51 C50 122.8(3)
N24 C51 H51 118.6
C50 C51 H51 118.6
F2 B1 F1 111.0(4)
F2 B1 F3 106.7(5)
F1 B1 F3 112.3(5)
F2 B1 F4 109.3(4)
F1 B1 F4 109.8(4)
F3 B1 F4 107.6(4)
F7 B2 F8 117.8(5)
F7 B2 F6 106.9(5)
F8 B2 F6 115.2(5)
F7 B2 F5 104.5(5)
F8 B2 F5 109.2(4)
F6 B2 F5 101.5(5)
F12 B3 F11 117.2(6)
F12 B3 F10 117.1(6)
F11 B3 F10 106.5(5)
F12 B3 F9 103.7(5)
F11 B3 F9 101.9(6)
F10 B3 F9 109.1(6)
F13B B4 F16B 128.9(10)
F14A B4 F15A 123.0(6)
F13B B4 F14B 111.1(9)
F16B B4 F14B 111.4(9)
F14A B4 F16A 108.3(5)
F15A B4 F16A 106.8(5)
F14A B4 F13A 108.9(5)
F15A B4 F13A 106.3(5)
F16A B4 F13A 101.5(5)
F13B B4 F15B 101.8(8)
F16B B4 F15B 102.2(8)
F14B B4 F15B 93.7(6)
N51 C52 C53 179.1(5)
C52 C53 H53A 109.5
C52 C53 H53B 109.5
H53A C53 H53B 109.5
C52 C53 H53C 109.5
H53A C53 H53C 109.5
H53B C53 H53C 109.5
N61 C62 C63B 158.4(16)
N61 C62 C63A 170.5(11)
C62 C63A H63A 109.5
C62 C63A H63B 109.5
H63A C63A H63B 109.5
C62 C63A H63C 109.5
H63A C63A H63C 109.5
H63B C63A H63C 109.5
C62 C63B H63D 109.5
C62 C63B H63E 109.5
H63D C63B H63E 109.5
C62 C63B H63F 109.5
H63D C63B H63F 109.5
H63E C63B H63F 109.5
N71 C72 C73 179.1(6)
C72 C73 H73A 109.5
C72 C73 H73B 109.5
H73A C73 H73B 109.5
C72 C73 H73C 109.5
H73A C73 H73C 109.5
H73B C73 H73C 109.5
H1WA O1W H1WB 109.5
H2WA O2W H2WB 109.5

loop_
_geom_bond_atom_site_label_1
_geom_bond_atom_site_label_2
_geom_bond_distance
Fe1 N10 1.929(3)
Fe1 N2 1.936(2)
Fe1 N18 1.946(2)
Fe1 N17 1.995(2)
Fe1 N1 1.996(3)
Fe1 N9 2.012(2)
Fe2 N15 1.925(2)
Fe2 N7 1.927(2)
Fe2 N23 1.942(2)
Fe2 N8 1.996(2)
Fe2 N24 2.004(2)
Fe2 N16 2.004(2)
N1 C1 1.352(4)
N1 C5 1.361(4)
N2 N3 1.313(3)
N2 C6 1.352(4)
N3 N4 1.343(4)
N4 C7 1.342(4)
N4 C8 1.461(4)
N5 N6 1.342(3)
N5 C11 1.351(4)
N5 C10 1.464(4)
N6 N7 1.316(3)
N7 C12 1.359(4)
N8 C17 1.341(4)
N8 C13 1.358(4)
N9 C18 1.343(4)
N9 C22 1.349(4)
N10 N11 1.313(4)
N10 C23 1.360(4)
N11 N12 1.339(4)
N12 C24 1.353(4)
N12 C25 1.457(4)
N13 N14 1.336(3)
N13 C28 1.351(4)
N13 C27 1.469(4)
N14 N15 1.312(3)
N15 C29 1.360(4)
N16 C34 1.347(4)
N16 C30 1.358(4)
N17 C35 1.345(4)
N17 C39 1.358(4)
N18 N19 1.317(3)
N18 C40 1.360(4)
N19 N20 1.348(3)
N20 C41 1.351(4)
N20 C42 1.466(3)
N21 C45 1.343(4)
N21 N22 1.350(3)
N21 C44 1.464(4)
N22 N23 1.313(3)
N23 C46 1.361(4)
N24 C51 1.342(4)
N24 C47 1.363(4)
C1 C2 1.379(5)
C1 H1 0.9500
C2 C3 1.380(5)
C2 H2 0.9500
C3 C4 1.382(5)
C3 H3 0.9500
C4 C5 1.377(5)
C4 H4 0.9500
C5 C6 1.456(4)
C6 C7 1.377(4)
C7 H7 0.9500
C8 C9 1.522(4)
C8 H8A 0.9900
C8 H8B 0.9900
C9 C10 1.517(4)
C9 H9A 0.9900
C9 H9B 0.9900
C10 H10A 0.9900
C10 H10B 0.9900
C11 C12 1.366(4)
C11 H11 0.9500
C12 C13 1.457(4)
C13 C14 1.385(4)
C14 C15 1.385(5)
C14 H14 0.9500
C15 C16 1.376(5)
C15 H15 0.9500
C16 C17 1.384(4)
C16 H16 0.9500
C17 H17 0.9500
C18 C19 1.383(5)
C18 H18 0.9500
C19 C20 1.380(5)
C19 H19 0.9500
C20 C21 1.380(5)
C20 H20 0.9500
C21 C22 1.389(4)
C21 H21 0.9500
C22 C23 1.459(4)
C23 C24 1.362(5)
C24 H24 0.9500
C25 C26 1.522(4)
C25 H25A 0.9900
C25 H25B 0.9900
C26 C27 1.515(4)
C26 H26A 0.9900
C26 H26B 0.9900
C27 H27A 0.9900
C27 H27B 0.9900
C28 C29 1.369(4)
C28 H28 0.9500
C29 C30 1.456(4)
C30 C31 1.379(4)
C31 C32 1.386(5)
C31 H31 0.9500
C32 C33 1.372(5)
C32 H32 0.9500
C33 C34 1.380(4)
C33 H33 0.9500
C34 H34 0.9500
C35 C36 1.375(4)
C35 H35 0.9500
C36 C37 1.375(5)
C36 H36 0.9500
C37 C38 1.382(4)
C37 H37 0.9500
C38 C39 1.385(4)
C38 H38 0.9500
C39 C40 1.456(4)
C40 C41 1.374(4)
C41 H41 0.9500
C42 C43 1.517(4)
C42 H42A 0.9900
C42 H42B 0.9900
C43 C44 1.520(4)
C43 H43A 0.9900
C43 H43B 0.9900
C44 H44A 0.9900
C44 H44B 0.9900
C45 C46 1.372(4)
C45 H45 0.9500
C46 C47 1.449(4)
C47 C48 1.386(4)
C48 C49 1.375(5)
C48 H48 0.9500
C49 C50 1.381(5)
C49 H49 0.9500
C50 C51 1.380(5)
C50 H50 0.9500
C51 H51 0.9500
F1 B1 1.352(6)
F2 B1 1.350(5)
F3 B1 1.376(7)
F4 B1 1.377(6)
F5 B2 1.384(6)
F6 B2 1.324(6)
F7 B2 1.306(6)
F8 B2 1.316(5)
F9 B3 1.376(7)
F10 B3 1.327(7)
F11 B3 1.324(7)
F12 B3 1.295(6)
F13A B4 1.440(7)
F14A B4 1.303(7)
F15A B4 1.327(6)
F16A B4 1.439(7)
F13B B4 1.283(12)
F14B B4 1.427(12)
F15B B4 1.545(10)
F16B B4 1.284(11)
N51 C52 1.118(6)
C52 C53 1.449(7)
C53 H53A 0.9800
C53 H53B 0.9800
C53 H53C 0.9800
N61 C62 1.089(5)
C62 C63B 1.45(3)
C62 C63A 1.500(13)
C63A H63A 0.9800
C63A H63B 0.9800
C63A H63C 0.9800
C63B H63D 0.9800
C63B H63E 0.9800
C63B H63F 0.9800
N71 C72 1.118(8)
C72 C73 1.405(10)
C73 H73A 0.9800
C73 H73B 0.9800
C73 H73C 0.9800
O1W H1WA 0.8700
O1W H1WB 0.8701
O2W H2WA 0.8700
O2W H2WB 0.8700

loop_
_geom_torsion_atom_site_label_1
_geom_torsion_atom_site_label_2
_geom_torsion_atom_site_label_3
_geom_torsion_atom_site_label_4
_geom_torsion
C6 N2 N3 N4 0.0(3)
Fe1 N2 N3 N4 -178.0(2)
N2 N3 N4 C7 -0.1(3)
N2 N3 N4 C8 -179.8(2)
C11 N5 N6 N7 0.1(3)
C10 N5 N6 N7 179.2(2)
N5 N6 N7 C12 -0.2(3)
N5 N6 N7 Fe2 179.1(2)
C23 N10 N11 N12 -0.1(3)
Fe1 N10 N11 N12 -177.9(2)
N10 N11 N12 C24 0.5(3)
N10 N11 N12 C25 178.0(2)
C28 N13 N14 N15 0.1(3)
C27 N13 N14 N15 -177.3(2)
N13 N14 N15 C29 -0.1(3)
N13 N14 N15 Fe2 179.5(2)
C40 N18 N19 N20 0.1(3)
Fe1 N18 N19 N20 -168.0(2)
N18 N19 N20 C41 0.0(3)
N18 N19 N20 C42 179.7(2)
C45 N21 N22 N23 0.5(3)
C44 N21 N22 N23 -178.1(2)
N21 N22 N23 C46 -0.4(3)
N21 N22 N23 Fe2 166.00(19)
C5 N1 C1 C2 0.1(4)
Fe1 N1 C1 C2 -177.2(2)
N1 C1 C2 C3 -0.7(5)
C1 C2 C3 C4 1.2(5)
C2 C3 C4 C5 -1.1(5)
C1 N1 C5 C4 0.1(4)
Fe1 N1 C5 C4 177.7(2)
C1 N1 C5 C6 -179.0(2)
Fe1 N1 C5 C6 -1.5(3)
C3 C4 C5 N1 0.4(5)
C3 C4 C5 C6 179.4(3)
N3 N2 C6 C7 0.1(3)
Fe1 N2 C6 C7 178.48(19)
N3 N2 C6 C5 179.1(2)
Fe1 N2 C6 C5 -2.5(3)
N1 C5 C6 N2 2.5(4)
C4 C5 C6 N2 -176.6(3)
N1 C5 C6 C7 -178.8(3)
C4 C5 C6 C7 2.1(6)
N3 N4 C7 C6 0.2(3)
C8 N4 C7 C6 179.8(3)
N2 C6 C7 N4 -0.1(3)
C5 C6 C7 N4 -178.8(3)
C7 N4 C8 C9 118.0(3)
N3 N4 C8 C9 -62.4(4)
N4 C8 C9 C10 -176.8(3)
N6 N5 C10 C9 64.4(4)
C11 N5 C10 C9 -116.7(3)
C8 C9 C10 N5 175.2(3)
N6 N5 C11 C12 0.1(3)
C10 N5 C11 C12 -178.9(3)
N6 N7 C12 C11 0.3(3)
Fe2 N7 C12 C11 -179.2(2)
N6 N7 C12 C13 -177.4(2)
Fe2 N7 C12 C13 3.1(3)
N5 C11 C12 N7 -0.2(3)
N5 C11 C12 C13 176.7(3)
C17 N8 C13 C14 -0.2(4)
Fe2 N8 C13 C14 -178.9(2)
C17 N8 C13 C12 178.2(3)
Fe2 N8 C13 C12 -0.6(3)
N7 C12 C13 N8 -1.6(4)
C11 C12 C13 N8 -178.3(3)
N7 C12 C13 C14 176.7(3)
C11 C12 C13 C14 0.0(6)
N8 C13 C14 C15 0.9(5)
C12 C13 C14 C15 -177.3(3)
C13 C14 C15 C16 -0.7(5)
C14 C15 C16 C17 0.0(5)
C13 N8 C17 C16 -0.7(4)
Fe2 N8 C17 C16 177.9(2)
C15 C16 C17 N8 0.8(5)
C22 N9 C18 C19 -0.1(4)
Fe1 N9 C18 C19 179.6(2)
N9 C18 C19 C20 -0.7(5)
C18 C19 C20 C21 0.3(5)
C19 C20 C21 C22 0.8(5)
C18 N9 C22 C21 1.3(4)
Fe1 N9 C22 C21 -178.5(2)
C18 N9 C22 C23 -178.3(3)
Fe1 N9 C22 C23 1.9(3)
C20 C21 C22 N9 -1.7(5)
C20 C21 C22 C23 177.9(3)
N11 N10 C23 C24 -0.3(3)
Fe1 N10 C23 C24 177.9(2)
N11 N10 C23 C22 178.9(2)
Fe1 N10 C23 C22 -2.9(3)
N9 C22 C23 N10 0.6(4)
C21 C22 C23 N10 -179.0(3)
N9 C22 C23 C24 179.4(4)
C21 C22 C23 C24 -0.2(6)
N11 N12 C24 C23 -0.7(3)
C25 N12 C24 C23 -177.8(3)
N10 C23 C24 N12 0.6(3)
C22 C23 C24 N12 -178.3(4)
N11 N12 C25 C26 -70.8(4)
C24 N12 C25 C26 106.2(4)
N12 C25 C26 C27 175.7(3)
N14 N13 C27 C26 74.5(3)
C28 N13 C27 C26 -102.3(4)
C25 C26 C27 N13 174.3(3)
N14 N13 C28 C29 0.0(3)
C27 N13 C28 C29 177.1(3)
N14 N15 C29 C28 0.2(3)
Fe2 N15 C29 C28 -179.54(19)
N14 N15 C29 C30 178.4(2)
Fe2 N15 C29 C30 -1.3(3)
N13 C28 C29 N15 -0.1(3)
N13 C28 C29 C30 -177.8(3)
C34 N16 C30 C31 1.8(4)
Fe2 N16 C30 C31 -178.4(2)
C34 N16 C30 C29 -176.7(2)
Fe2 N16 C30 C29 3.1(3)
N15 C29 C30 N16 -1.3(4)
C28 C29 C30 N16 176.2(3)
N15 C29 C30 C31 -179.7(3)
C28 C29 C30 C31 -2.2(6)
N16 C30 C31 C32 -0.7(5)
C29 C30 C31 C32 177.6(3)
C30 C31 C32 C33 -0.3(5)
C31 C32 C33 C34 0.1(5)
C30 N16 C34 C33 -2.0(4)
Fe2 N16 C34 C33 178.2(2)
C32 C33 C34 N16 1.1(5)
C39 N17 C35 C36 -0.1(5)
Fe1 N17 C35 C36 175.6(3)
N17 C35 C36 C37 -1.0(5)
C35 C36 C37 C38 0.8(6)
C36 C37 C38 C39 0.4(5)
C35 N17 C39 C38 1.3(5)
Fe1 N17 C39 C38 -175.0(3)
C35 N17 C39 C40 -178.7(3)
Fe1 N17 C39 C40 5.0(3)
C37 C38 C39 N17 -1.4(5)
C37 C38 C39 C40 178.6(3)
N19 N18 C40 C41 -0.2(3)
Fe1 N18 C40 C41 170.5(2)
N19 N18 C40 C39 -178.9(2)
Fe1 N18 C40 C39 -8.2(3)
N17 C39 C40 N18 2.0(4)
C38 C39 C40 N18 -178.0(3)
N17 C39 C40 C41 -176.2(3)
C38 C39 C40 C41 3.8(6)
N19 N20 C41 C40 -0.2(3)
C42 N20 C41 C40 -179.7(3)
N18 C40 C41 N20 0.2(3)
C39 C40 C41 N20 178.6(3)
N19 N20 C42 C43 -66.4(4)
C41 N20 C42 C43 113.2(3)
N20 C42 C43 C44 -176.1(3)
C45 N21 C44 C43 -114.0(3)
N22 N21 C44 C43 64.5(3)
C42 C43 C44 N21 176.7(3)
N22 N21 C45 C46 -0.5(3)
C44 N21 C45 C46 178.1(3)
N22 N23 C46 C45 0.1(3)
Fe2 N23 C46 C45 -168.95(19)
N22 N23 C46 C47 177.3(2)
Fe2 N23 C46 C47 8.2(3)
N21 C45 C46 N23 0.2(3)
N21 C45 C46 C47 -176.1(3)
C51 N24 C47 C48 -0.3(4)
Fe2 N24 C47 C48 174.2(2)
C51 N24 C47 C46 -179.5(3)
Fe2 N24 C47 C46 -5.0(3)
N23 C46 C47 N24 -1.9(4)
C45 C46 C47 N24 174.1(3)
N23 C46 C47 C48 178.9(3)
C45 C46 C47 C48 -5.1(6)
N24 C47 C48 C49 0.3(5)
C46 C47 C48 C49 179.4(3)
C47 C48 C49 C50 -0.1(5)
C48 C49 C50 C51 -0.1(5)
C47 N24 C51 C50 0.1(4)
Fe2 N24 C51 C50 -173.6(2)
C49 C50 C51 N24 0.1(5)

loop_
_platon_squeeze_void_nr
_platon_squeeze_void_average_x
_platon_squeeze_void_average_y
_platon_squeeze_void_average_z
_platon_squeeze_void_volume
_platon_squeeze_void_count_electrons
_platon_squeeze_void_content
1 0.000 0.500 0.500 191 41 ' '
2 0.000 0.500 1.000 161 46 ' '
3 0.500 0.000 0.500 190 40 ' '
